data_4303312
loop_
_publ_author_name
'Suzanne C. Bart'
'Frank W. Heinemann'
'Christian Anthon'
'Christina Hauser'
'Karsten Meyer'

_publ_contact_author
;                                                                               
        Prof. Dr. K. Meyer       
        Department of Chemistry and Pharmacy
        Inorganic Chemistry
        Universit\"at Erlangen-N\"urnberg                   
        Egerlandstr. 1                                     
        D-91058 Erlangen                               
        Bundesrepublik Deutschland                             
;
_publ_contact_author_email Karsten.Meyer@chemie.uni-erlangen.de
_publ_contact_author_fax '049 9131 852-7367'
_publ_contact_author_phone '049 9131 852-7360'
_publ_section_title
;
A New Tripodal Ligand System with Steric and Electronic Modularity for
Uranium Coordination Chemistry
;
_journal_name_full 'Inorganic Chemistry'
_journal_page_first 9419
_journal_page_last 9426
_journal_paper_doi 10.1021/ic9012697
_journal_volume 48
_journal_year 2009
_chemical_formula_moiety 'C54 H75 O3 U, 0.75(C5 H12), 0.25(C7 H8)'
_chemical_formula_sum 'C59.5 H86 O3 U'
_chemical_formula_weight 1087.31
_chemical_name_systematic
; 
 ? 
;
_space_group_IT_number 15
_symmetry_cell_setting monoclinic
_symmetry_space_group_name_Hall '-C 2yc'
_symmetry_space_group_name_H-M 'C 1 2/c 1'
_atom_sites_solution_hydrogens geom
_atom_sites_solution_primary direct
_atom_sites_solution_secondary difmap
_audit_creation_method SHELXL-97
_cell_angle_alpha 90.00
_cell_angle_beta 132.596(8)
_cell_angle_gamma 90.00
_cell_formula_units_Z 8
_cell_length_a 41.768(5)
_cell_length_b 11.3426(6)
_cell_length_c 30.362(4)
_cell_measurement_reflns_used 245
_cell_measurement_temperature 100(2)
_cell_measurement_theta_max 20.00
_cell_measurement_theta_min 6.00
_cell_volume 10589(2)
_computing_cell_refinement 'EVALCCD (Duisenberg, 2003)'
_computing_data_collection 'COLLECT (Bruker-Nonius, 2002)'
_computing_data_reduction 'EVALCCD (Duisenberg, 2003)'
_computing_molecular_graphics 'SHELXTL 6.12 (Bruker AXS, 2002)'
_computing_publication_material 'SHELXTL 6.12 (Bruker AXS, 2002)'
_computing_structure_refinement 'SHELXTL 6.12 (Bruker AXS, 2002)'
_computing_structure_solution 'SHELXTL 6.12 (Bruker AXS, 2002)'
_diffrn_ambient_temperature 100(2)
_diffrn_detector_area_resol_mean 9
_diffrn_measured_fraction_theta_full 0.998
_diffrn_measured_fraction_theta_max 0.998
_diffrn_measurement_device_type 'Bruker-Nonius KappaCCD'
_diffrn_measurement_method
;
 \w-rotations with 1.40 \% and 196 sec per frame
;
_diffrn_radiation_monochromator graphite
_diffrn_radiation_source 'fine-focus sealed tube'
_diffrn_radiation_type MoK\a
_diffrn_radiation_wavelength 0.71073
_diffrn_reflns_av_R_equivalents 0.0590
_diffrn_reflns_av_sigmaI/netI 0.0299
_diffrn_reflns_limit_h_max 53
_diffrn_reflns_limit_h_min -53
_diffrn_reflns_limit_k_max 14
_diffrn_reflns_limit_k_min -14
_diffrn_reflns_limit_l_max 38
_diffrn_reflns_limit_l_min -38
_diffrn_reflns_number 110665
_diffrn_reflns_theta_full 27.10
_diffrn_reflns_theta_max 27.10
_diffrn_reflns_theta_min 3.31
_exptl_absorpt_coefficient_mu 3.108
_exptl_absorpt_correction_T_max 0.804
_exptl_absorpt_correction_T_min 0.678
_exptl_absorpt_correction_type multi-scan
_exptl_absorpt_process_details 'SADABS, Bruker-AXS, 2002'
_exptl_crystal_colour brown
_exptl_crystal_density_diffrn 1.364
_exptl_crystal_density_method 'not measured'
_exptl_crystal_description needle
_exptl_crystal_F_000 4472
_exptl_crystal_size_max 0.34
_exptl_crystal_size_mid 0.08
_exptl_crystal_size_min 0.07
_refine_diff_density_max 1.003
_refine_diff_density_min -0.620
_refine_diff_density_rms 0.093
_refine_ls_extinction_method none
_refine_ls_goodness_of_fit_ref 1.058
_refine_ls_hydrogen_treatment constr
_refine_ls_matrix_type full
_refine_ls_number_parameters 683
_refine_ls_number_reflns 11678
_refine_ls_number_restraints 154
_refine_ls_restrained_S_all 1.073
_refine_ls_R_factor_all 0.0399
_refine_ls_R_factor_gt 0.0249
_refine_ls_shift/su_max 0.004
_refine_ls_shift/su_mean 0.000
_refine_ls_structure_factor_coef Fsqd
_refine_ls_weighting_details 'calc w=1/[\s^2^(Fo^2^)+(0.0200P)^2^+29.5032P] where P=(Fo^2^+2Fc^2^)/3'
_refine_ls_weighting_scheme calc
_refine_ls_wR_factor_gt 0.0495
_refine_ls_wR_factor_ref 0.0540
_reflns_number_gt 9554
_reflns_number_total 11678
_reflns_threshold_expression >2sigma(I)
_cod_data_source_file ic9012697_si_001_4.cif
_cod_data_source_block sd0730
_cod_original_sg_symbol_Hall -C2yc
_cod_original_formula_sum 'C59.50 H86 O3 U'
_cod_database_code 4303312

loop_
_symmetry_equiv_pos_as_xyz
'x, y, z'
'-x, y, -z+1/2'
'x+1/2, y+1/2, z'
'-x+1/2, y+1/2, -z+1/2'
'-x, -y, -z'
'x, -y, z-1/2'
'-x+1/2, -y+1/2, -z'
'x+1/2, -y+1/2, z-1/2'

loop_
_atom_site_label
_atom_site_type_symbol
_atom_site_fract_x
_atom_site_fract_y
_atom_site_fract_z
_atom_site_U_iso_or_equiv
_atom_site_adp_type
_atom_site_occupancy
_atom_site_symmetry_multiplicity
_atom_site_calc_flag
_atom_site_refinement_flags
_atom_site_disorder_assembly
_atom_site_disorder_group
U1 U 0.173876(3) 0.684327(9) 0.607695(4) 0.01087(3) Uani 1 1 d . . .
O1 O 0.22231(6) 0.61775(18) 0.60732(9) 0.0184(4) Uani 1 1 d . . .
O2 O 0.15635(6) 0.56733(19) 0.64453(9) 0.0207(5) Uani 1 1 d . . .
O3 O 0.11906(7) 0.77846(18) 0.52885(9) 0.0232(5) Uani 1 1 d . . .
C1 C 0.21869(9) 0.8936(2) 0.64682(12) 0.0143(6) Uani 1 1 d . . .
C2 C 0.24966(8) 0.8078(2) 0.68944(12) 0.0136(5) Uani 1 1 d . . .
C3 C 0.24289(9) 0.7461(2) 0.72317(12) 0.0149(6) Uani 1 1 d . . .
C4 C 0.20588(9) 0.7706(3) 0.71520(12) 0.0175(6) Uani 1 1 d . . .
C5 C 0.17489(9) 0.8549(3) 0.67176(13) 0.0187(6) Uani 1 1 d . . .
C6 C 0.18080(9) 0.9154(2) 0.63696(12) 0.0181(6) Uani 1 1 d . . .
C7 C 0.22669(11) 0.9627(3) 0.61230(14) 0.0303(8) Uani 1 1 d . . .
H7A H 0.2524 1.0127 0.6400 0.045 Uiso 1 1 calc R . .
H7B H 0.2013 1.0121 0.5823 0.045 Uiso 1 1 calc R . .
H7C H 0.2315 0.9078 0.5923 0.045 Uiso 1 1 calc R . .
C8 C 0.27502(11) 0.6536(3) 0.76801(14) 0.0301(8) Uani 1 1 d . . .
H8A H 0.2913 0.6833 0.8086 0.045 Uiso 1 1 calc R . .
H8B H 0.2952 0.6358 0.7627 0.045 Uiso 1 1 calc R . .
H8C H 0.2593 0.5818 0.7618 0.045 Uiso 1 1 calc R . .
C9 C 0.13541(11) 0.8792(3) 0.66339(17) 0.0371(9) Uani 1 1 d . . .
H9A H 0.1391 0.9550 0.6819 0.056 Uiso 1 1 calc R . .
H9B H 0.1322 0.8163 0.6823 0.056 Uiso 1 1 calc R . .
H9C H 0.1094 0.8820 0.6206 0.056 Uiso 1 1 calc R . .
C10 C 0.28991(10) 0.7837(3) 0.69968(17) 0.0275(8) Uani 1 1 d . . .
H10A H 0.3154 0.8021 0.7421 0.033 Uiso 1 1 calc R . .
H10B H 0.2900 0.8413 0.6753 0.033 Uiso 1 1 calc R . .
C11 C 0.29771(9) 0.6619(2) 0.68684(13) 0.0169(6) Uani 1 1 d . . .
C12 C 0.26455(9) 0.5871(2) 0.64066(12) 0.0150(6) Uani 1 1 d . . .
C13 C 0.27527(9) 0.4798(2) 0.62940(12) 0.0141(6) Uani 1 1 d . . .
C14 C 0.31928(9) 0.4526(3) 0.66515(12) 0.0151(6) Uani 1 1 d . . .
H14A H 0.3267 0.3814 0.6574 0.018 Uiso 1 1 calc R . .
C15 C 0.35303(9) 0.5248(2) 0.71180(12) 0.0150(6) Uani 1 1 d . . .
C16 C 0.34110(9) 0.6284(3) 0.72178(13) 0.0159(6) Uani 1 1 d . . .
H16A H 0.3633 0.6784 0.7536 0.019 Uiso 1 1 calc R . .
C17 C 0.23938(9) 0.3974(3) 0.57824(13) 0.0172(6) Uani 1 1 d . . .
C18 C 0.25832(10) 0.2861(3) 0.57428(14) 0.0262(7) Uani 1 1 d . . .
H18A H 0.2740 0.2399 0.6111 0.039 Uiso 1 1 calc R . .
H18B H 0.2784 0.3090 0.5694 0.039 Uiso 1 1 calc R . .
H18C H 0.2347 0.2386 0.5399 0.039 Uiso 1 1 calc R . .
C19 C 0.21255(9) 0.4619(3) 0.51770(13) 0.0217(6) Uani 1 1 d . . .
H19A H 0.1999 0.5337 0.5185 0.033 Uiso 1 1 calc R . .
H19B H 0.1892 0.4101 0.4855 0.033 Uiso 1 1 calc R . .
H19C H 0.2315 0.4830 0.5106 0.033 Uiso 1 1 calc R . .
C20 C 0.20938(10) 0.3559(3) 0.58799(14) 0.0212(6) Uani 1 1 d . . .
H20A H 0.2271 0.3256 0.6288 0.032 Uiso 1 1 calc R . .
H20B H 0.1902 0.2934 0.5593 0.032 Uiso 1 1 calc R . .
H20C H 0.1918 0.4225 0.5821 0.032 Uiso 1 1 calc R . .
C21 C 0.40108(9) 0.4951(3) 0.74736(13) 0.0170(6) Uani 1 1 d . . .
C22 C 0.40868(10) 0.3617(3) 0.75440(16) 0.0274(7) Uani 1 1 d . . .
H22A H 0.4398 0.3456 0.7802 0.041 Uiso 1 1 calc R . .
H22B H 0.3928 0.3260 0.7150 0.041 Uiso 1 1 calc R . .
H22C H 0.3983 0.3282 0.7725 0.041 Uiso 1 1 calc R . .
C23 C 0.43157(9) 0.5510(3) 0.80983(13) 0.0226(7) Uani 1 1 d . . .
H23A H 0.4615 0.5255 0.8320 0.034 Uiso 1 1 calc R . .
H23B H 0.4229 0.5261 0.8313 0.034 Uiso 1 1 calc R . .
H23C H 0.4298 0.6370 0.8061 0.034 Uiso 1 1 calc R . .
C24 C 0.41317(10) 0.5427(3) 0.71298(14) 0.0234(7) Uani 1 1 d . . .
H24A H 0.4435 0.5230 0.7348 0.035 Uiso 1 1 calc R . .
H24B H 0.4095 0.6285 0.7091 0.035 Uiso 1 1 calc R . .
H24C H 0.3942 0.5069 0.6731 0.035 Uiso 1 1 calc R . .
C25 C 0.20002(11) 0.7108(3) 0.75404(14) 0.0312(8) Uani 1 1 d . . .
H25A H 0.1952 0.7738 0.7716 0.037 Uiso 1 1 calc R . .
H25B H 0.2281 0.6730 0.7876 0.037 Uiso 1 1 calc R . .
C26 C 0.16439(9) 0.6178(3) 0.72811(13) 0.0195(6) Uani 1 1 d . . .
C27 C 0.14425(9) 0.5524(3) 0.67594(12) 0.0155(6) Uani 1 1 d . . .
C28 C 0.11047(9) 0.4721(2) 0.65535(12) 0.0137(6) Uani 1 1 d . . .
C29 C 0.10003(9) 0.4572(2) 0.68975(12) 0.0153(6) Uani 1 1 d . . .
H29A H 0.0775 0.4036 0.6761 0.018 Uiso 1 1 calc R . .
C30 C 0.12111(9) 0.5173(2) 0.74362(13) 0.0159(6) Uani 1 1 d . . .
C31 C 0.15263(9) 0.5982(3) 0.76093(13) 0.0182(6) Uani 1 1 d . . .
H31A H 0.1668 0.6421 0.7966 0.022 Uiso 1 1 calc R . .
C32 C 0.08650(9) 0.4029(3) 0.59681(12) 0.0160(6) Uani 1 1 d . . .
C33 C 0.11818(10) 0.3203(3) 0.60255(14) 0.0259(7) Uani 1 1 d . . .
H33A H 0.1425 0.3662 0.6134 0.039 Uiso 1 1 calc R . .
H33B H 0.1030 0.2804 0.5643 0.039 Uiso 1 1 calc R . .
H33C H 0.1292 0.2614 0.6336 0.039 Uiso 1 1 calc R . .
C34 C 0.06487(10) 0.4875(3) 0.54359(13) 0.0248(7) Uani 1 1 d . . .
H34A H 0.0874 0.5330 0.5492 0.037 Uiso 1 1 calc R . .
H34B H 0.0454 0.5415 0.5413 0.037 Uiso 1 1 calc R . .
H34C H 0.0481 0.4420 0.5064 0.037 Uiso 1 1 calc R . .
C35 C 0.04961(10) 0.3268(3) 0.58176(14) 0.0279(7) Uani 1 1 d . . .
H35A H 0.0294 0.3772 0.5793 0.042 Uiso 1 1 calc R . .
H35B H 0.0620 0.2675 0.6131 0.042 Uiso 1 1 calc R . .
H35C H 0.0340 0.2874 0.5432 0.042 Uiso 1 1 calc R . .
C36 C 0.10822(10) 0.4955(3) 0.77993(14) 0.0196(6) Uani 1 1 d . . .
C37 C 0.06319(10) 0.5497(3) 0.74686(15) 0.0274(7) Uani 1 1 d . . .
H37A H 0.0643 0.6349 0.7425 0.041 Uiso 1 1 calc R . .
H37B H 0.0549 0.5353 0.7699 0.041 Uiso 1 1 calc R . .
H37C H 0.0417 0.5136 0.7072 0.041 Uiso 1 1 calc R . .
C38 C 0.10541(12) 0.3630(3) 0.78669(16) 0.0293(8) Uani 1 1 d . . .
H38A H 0.1336 0.3262 0.8070 0.044 Uiso 1 1 calc R . .
H38B H 0.0832 0.3275 0.7470 0.044 Uiso 1 1 calc R . .
H38C H 0.0976 0.3506 0.8103 0.044 Uiso 1 1 calc R . .
C39 C 0.14125(11) 0.5491(3) 0.84286(14) 0.0280(7) Uani 1 1 d . . .
H39A H 0.1419 0.6349 0.8398 0.042 Uiso 1 1 calc R . .
H39B H 0.1702 0.5165 0.8638 0.042 Uiso 1 1 calc R . .
H39C H 0.1327 0.5300 0.8652 0.042 Uiso 1 1 calc R . .
C40 C 0.14793(11) 1.0067(3) 0.59099(13) 0.0329(9) Uani 1 1 d . . .
H40A H 0.1268 1.0178 0.5956 0.039 Uiso 1 1 calc R . .
H40B H 0.1638 1.0822 0.6023 0.039 Uiso 1 1 calc R . .
C41 C 0.12180(9) 0.9880(3) 0.52477(12) 0.0180(6) Uani 1 1 d . . .
C42 C 0.10677(9) 0.8780(3) 0.49598(12) 0.0154(6) Uani 1 1 d . . .
C43 C 0.07927(9) 0.8710(3) 0.43293(12) 0.0147(6) Uani 1 1 d . . .
C44 C 0.06855(10) 0.9764(3) 0.40194(13) 0.0195(6) Uani 1 1 d . A .
H44A H 0.0501 0.9728 0.3597 0.023 Uiso 1 1 calc R . .
C45 C 0.08334(10) 1.0866(3) 0.42931(14) 0.0229(7) Uani 1 1 d . . .
C46 C 0.11031(9) 1.0891(3) 0.49130(13) 0.0181(6) Uani 1 1 d . A .
H46A H 0.1212 1.1628 0.5113 0.022 Uiso 1 1 calc R . .
C47 C 0.06120(9) 0.7520(2) 0.40020(12) 0.0158(6) Uani 1 1 d D . .
C48 C 0.09816(10) 0.6681(3) 0.42104(15) 0.0280(7) Uani 1 1 d D . .
H48A H 0.1151 0.7039 0.4130 0.042 Uiso 1 1 calc R . .
H48B H 0.0858 0.5932 0.3993 0.042 Uiso 1 1 calc R . .
H48C H 0.1171 0.6535 0.4641 0.042 Uiso 1 1 calc R . .
C49 C 0.03153(10) 0.7653(3) 0.33204(13) 0.0246(7) Uani 1 1 d D . .
H49A H 0.0480 0.8014 0.3232 0.037 Uiso 1 1 calc R . .
H49B H 0.0067 0.8154 0.3164 0.037 Uiso 1 1 calc R . .
H49C H 0.0211 0.6874 0.3131 0.037 Uiso 1 1 calc R . .
C50 C 0.03350(9) 0.6950(3) 0.41091(13) 0.0205(6) Uani 1 1 d D . .
H50A H 0.0513 0.6841 0.4540 0.031 Uiso 1 1 calc R . .
H50B H 0.0228 0.6183 0.3908 0.031 Uiso 1 1 calc R . .
H50C H 0.0088 0.7463 0.3948 0.031 Uiso 1 1 calc R . .
C51 C 0.0644(3) 1.2072(10) 0.3914(5) 0.020(2) Uani 0.468(11) 1 d PDU A 1
C52 C 0.0332(7) 1.182(2) 0.3241(6) 0.030(5) Uani 0.468(11) 1 d PDU A 1
H52A H 0.0484 1.1361 0.3156 0.044 Uiso 0.468(11) 1 calc PR A 1
H52B H 0.0232 1.2566 0.3021 0.044 Uiso 0.468(11) 1 calc PR A 1
H52C H 0.0082 1.1370 0.3116 0.044 Uiso 0.468(11) 1 calc PR A 1
C53 C 0.1039(3) 1.2755(9) 0.4117(4) 0.045(3) Uani 0.468(11) 1 d PDU A 1
H53A H 0.1204 1.2264 0.4063 0.067 Uiso 0.468(11) 1 calc PR A 1
H53B H 0.1225 1.2965 0.4540 0.067 Uiso 0.468(11) 1 calc PR A 1
H53C H 0.0943 1.3474 0.3877 0.067 Uiso 0.468(11) 1 calc PR A 1
C54 C 0.0402(3) 1.2797(7) 0.4035(3) 0.037(3) Uani 0.468(11) 1 d PDU A 1
H54A H 0.0321 1.3562 0.3834 0.056 Uiso 0.468(11) 1 calc PR A 1
H54B H 0.0592 1.2921 0.4467 0.056 Uiso 0.468(11) 1 calc PR A 1
H54C H 0.0140 1.2374 0.3883 0.056 Uiso 0.468(11) 1 calc PR A 1
C51' C 0.0807(3) 1.1953(9) 0.3990(4) 0.027(2) Uani 0.532(11) 1 d PD A 2
C52' C 0.0406(6) 1.193(2) 0.3308(6) 0.027(3) Uani 0.532(11) 1 d PD A 2
H52D H 0.0450 1.1335 0.3119 0.040 Uiso 0.532(11) 1 calc PR A 2
H52E H 0.0368 1.2705 0.3137 0.040 Uiso 0.532(11) 1 calc PR A 2
H52F H 0.0146 1.1727 0.3237 0.040 Uiso 0.532(11) 1 calc PR A 2
C53' C 0.1210(3) 1.2121(8) 0.4071(4) 0.045(3) Uani 0.532(11) 1 d PD A 2
H53D H 0.1472 1.2134 0.4499 0.068 Uiso 0.532(11) 1 calc PR A 2
H53E H 0.1185 1.2869 0.3888 0.068 Uiso 0.532(11) 1 calc PR A 2
H53F H 0.1229 1.1469 0.3878 0.068 Uiso 0.532(11) 1 calc PR A 2
C54' C 0.0770(4) 1.3048(6) 0.4247(4) 0.053(3) Uani 0.532(11) 1 d PD A 2
H54D H 0.0520 1.2965 0.4211 0.079 Uiso 0.532(11) 1 calc PR A 2
H54E H 0.0732 1.3747 0.4026 0.079 Uiso 0.532(11) 1 calc PR A 2
H54F H 0.1036 1.3134 0.4670 0.079 Uiso 0.532(11) 1 calc PR A 2
C101 C 0.26006(19) 0.7130(5) 0.4950(2) 0.078(2) Uani 1 1 d U . .
C102 C 0.3032(2) 0.6755(6) 0.5530(2) 0.0886(19) Uani 1 1 d U . .
C103 C 0.3180(2) 0.6014(9) 0.5394(3) 0.044(2) Uani 0.50 1 d PU . .
C201 C 0.0146(3) 1.0112(8) 0.4702(4) 0.0429(18) Uani 0.50 1 d PU . 1
C202 C 0.0271(2) 0.9150(8) 0.5078(4) 0.0451(17) Uani 0.50 1 d PU B 1
C203 C 0.0127(2) 0.9029(7) 0.5388(4) 0.0261(15) Uani 0.50 1 d PU . 1
C204 C 0.0218(6) 0.7931(16) 0.5773(7) 0.045(4) Uani 0.25 1 d PU C 1
C211 C 0.0262(5) 0.7236(14) 0.5967(7) 0.042(3) Uani 0.25 1 d PDU D 2
C212 C -0.0016(5) 0.8354(12) 0.5632(7) 0.040(3) Uani 0.25 1 d PDU D 2
C213 C 0.0219(6) 0.8706(15) 0.5438(9) 0.045(3) Uani 0.25 1 d PDU D 2
C214 C -0.0090(4) 0.9706(9) 0.5121(5) 0.071(3) Uani 0.50 1 d PDU . 2

loop_
_atom_site_aniso_label
_atom_site_aniso_U_11
_atom_site_aniso_U_22
_atom_site_aniso_U_33
_atom_site_aniso_U_23
_atom_site_aniso_U_13
_atom_site_aniso_U_12
U1 0.00941(5) 0.01318(5) 0.00872(5) 0.00086(5) 0.00560(4) 0.00101(5)
O1 0.0120(10) 0.0194(11) 0.0219(11) -0.0033(9) 0.0107(9) -0.0002(8)
O2 0.0209(10) 0.0279(12) 0.0172(10) -0.0076(9) 0.0144(9) -0.0124(9)
O3 0.0238(11) 0.0158(10) 0.0113(10) -0.0012(8) 0.0044(9) 0.0052(9)
C1 0.0179(14) 0.0116(13) 0.0093(13) -0.0026(11) 0.0075(12) -0.0032(11)
C2 0.0113(12) 0.0113(13) 0.0156(13) -0.0055(12) 0.0080(11) -0.0041(11)
C3 0.0144(14) 0.0113(14) 0.0071(13) -0.0019(11) 0.0025(11) -0.0032(11)
C4 0.0193(15) 0.0237(15) 0.0095(13) -0.0095(12) 0.0097(12) -0.0113(12)
C5 0.0131(14) 0.0244(16) 0.0164(14) -0.0141(12) 0.0090(12) -0.0051(12)
C6 0.0148(14) 0.0149(15) 0.0124(14) -0.0086(11) 0.0043(12) 0.0007(11)
C7 0.0342(18) 0.0301(19) 0.0211(16) -0.0010(14) 0.0165(15) -0.0130(15)
C8 0.0342(19) 0.0236(18) 0.0146(15) 0.0066(13) 0.0094(15) 0.0072(14)
C9 0.0251(18) 0.042(2) 0.047(2) -0.0203(18) 0.0256(18) -0.0039(16)
C10 0.0215(16) 0.0187(16) 0.047(2) -0.0100(14) 0.0253(16) -0.0056(12)
C11 0.0188(14) 0.0137(15) 0.0232(15) -0.0022(11) 0.0162(13) -0.0012(11)
C12 0.0136(13) 0.0165(14) 0.0186(14) 0.0020(11) 0.0123(12) 0.0011(11)
C13 0.0159(14) 0.0155(14) 0.0124(13) 0.0010(11) 0.0101(12) -0.0005(11)
C14 0.0183(14) 0.0158(14) 0.0171(14) 0.0014(12) 0.0143(12) 0.0019(12)
C15 0.0133(13) 0.0180(15) 0.0161(14) 0.0021(11) 0.0109(12) 0.0003(11)
C16 0.0139(14) 0.0175(14) 0.0169(14) -0.0026(12) 0.0107(12) -0.0041(11)
C17 0.0156(14) 0.0170(15) 0.0163(14) -0.0019(12) 0.0097(13) -0.0003(11)
C18 0.0223(16) 0.0201(17) 0.0230(16) -0.0097(13) 0.0101(14) -0.0002(12)
C19 0.0209(15) 0.0241(16) 0.0157(14) -0.0012(13) 0.0106(13) -0.0022(13)
C20 0.0194(15) 0.0210(15) 0.0194(15) -0.0004(12) 0.0116(13) -0.0064(12)
C21 0.0139(14) 0.0161(14) 0.0196(15) 0.0000(12) 0.0108(13) 0.0006(11)
C22 0.0152(15) 0.0181(15) 0.0370(19) 0.0033(14) 0.0129(15) 0.0026(12)
C23 0.0141(14) 0.0271(17) 0.0212(15) -0.0014(14) 0.0098(13) -0.0014(13)
C24 0.0217(15) 0.0258(17) 0.0289(17) -0.0004(14) 0.0196(14) 0.0031(13)
C25 0.0324(18) 0.044(2) 0.0179(15) -0.0103(14) 0.0172(15) -0.0229(16)
C26 0.0195(15) 0.0228(16) 0.0157(14) -0.0009(12) 0.0117(13) -0.0063(12)
C27 0.0168(14) 0.0187(14) 0.0132(13) 0.0015(12) 0.0111(12) -0.0003(12)
C28 0.0138(13) 0.0135(14) 0.0130(13) 0.0008(11) 0.0088(12) 0.0010(11)
C29 0.0159(14) 0.0122(14) 0.0192(14) -0.0008(12) 0.0124(12) -0.0010(11)
C30 0.0199(14) 0.0133(14) 0.0197(15) 0.0039(11) 0.0155(13) 0.0041(11)
C31 0.0211(15) 0.0181(15) 0.0143(14) -0.0017(12) 0.0115(13) -0.0015(12)
C32 0.0175(14) 0.0180(15) 0.0137(14) -0.0019(12) 0.0110(12) -0.0037(12)
C33 0.0345(17) 0.0225(16) 0.0259(16) -0.0058(15) 0.0225(15) -0.0006(15)
C34 0.0203(16) 0.0261(17) 0.0163(15) 0.0012(13) 0.0077(13) -0.0060(13)
C35 0.0330(17) 0.0307(18) 0.0247(16) -0.0098(15) 0.0215(15) -0.0160(15)
C36 0.0301(17) 0.0153(14) 0.0264(16) -0.0019(12) 0.0243(15) -0.0024(12)
C37 0.0352(18) 0.0210(16) 0.042(2) -0.0037(15) 0.0323(17) -0.0043(14)
C38 0.057(2) 0.0180(15) 0.038(2) 0.0015(14) 0.0418(19) 0.0000(15)
C39 0.0386(19) 0.0312(18) 0.0269(17) -0.0012(15) 0.0273(16) -0.0033(15)
C40 0.0339(19) 0.0256(18) 0.0117(15) -0.0014(13) 0.0045(14) 0.0177(15)
C41 0.0122(13) 0.0208(15) 0.0129(14) -0.0039(12) 0.0052(12) 0.0044(11)
C42 0.0121(13) 0.0168(15) 0.0155(14) -0.0003(12) 0.0086(12) 0.0034(11)
C43 0.0104(13) 0.0208(15) 0.0155(14) -0.0049(12) 0.0099(12) -0.0027(11)
C44 0.0270(16) 0.0208(16) 0.0156(14) -0.0035(12) 0.0164(14) -0.0054(13)
C45 0.0323(17) 0.0208(16) 0.0228(16) -0.0025(13) 0.0215(15) -0.0044(13)
C46 0.0177(14) 0.0165(15) 0.0195(15) -0.0060(12) 0.0123(13) -0.0026(12)
C47 0.0139(14) 0.0170(16) 0.0143(14) -0.0018(12) 0.0087(12) -0.0016(11)
C48 0.0240(16) 0.0293(19) 0.0272(17) -0.0113(15) 0.0159(15) -0.0006(14)
C49 0.0339(18) 0.0217(16) 0.0156(15) -0.0061(13) 0.0157(15) -0.0090(14)
C50 0.0201(14) 0.0222(16) 0.0179(14) -0.0006(13) 0.0123(13) -0.0065(13)
C51 0.024(5) 0.012(4) 0.020(4) 0.006(3) 0.013(4) 0.004(4)
C52 0.034(7) 0.012(7) 0.026(6) 0.012(6) 0.013(5) -0.002(6)
C53 0.039(5) 0.035(5) 0.023(4) 0.009(4) 0.006(4) -0.019(4)
C54 0.061(6) 0.020(4) 0.015(4) 0.007(3) 0.020(4) 0.022(4)
C51' 0.040(6) 0.018(4) 0.021(4) -0.004(3) 0.020(5) 0.000(5)
C52' 0.031(6) 0.018(6) 0.028(6) -0.008(4) 0.019(5) -0.012(5)
C53' 0.058(5) 0.044(6) 0.037(4) -0.011(4) 0.034(4) -0.032(4)
C54' 0.097(9) 0.023(4) 0.049(5) 0.006(4) 0.054(6) 0.008(5)
C101 0.095(4) 0.080(4) 0.025(2) -0.005(2) 0.027(2) -0.059(3)
C102 0.099(4) 0.111(4) 0.043(2) -0.005(3) 0.043(3) -0.055(3)
C103 0.034(4) 0.073(6) 0.026(4) -0.001(4) 0.021(3) -0.009(4)
C201 0.034(3) 0.060(4) 0.036(3) -0.014(3) 0.024(2) -0.009(3)
C202 0.034(3) 0.052(3) 0.038(3) -0.013(2) 0.019(2) -0.008(2)
C203 0.015(2) 0.033(3) 0.025(3) -0.020(2) 0.012(2) 0.000(2)
C204 0.042(6) 0.044(6) 0.032(6) -0.015(5) 0.018(4) -0.015(5)
C211 0.034(6) 0.049(6) 0.035(6) -0.005(5) 0.020(5) -0.002(5)
C212 0.036(4) 0.049(4) 0.044(4) -0.014(3) 0.030(3) 0.002(3)
C213 0.043(4) 0.049(4) 0.050(4) -0.015(3) 0.034(3) 0.002(3)
C214 0.064(4) 0.060(4) 0.065(4) -0.025(3) 0.034(3) 0.004(3)

loop_
_atom_type_symbol
_atom_type_description
_atom_type_scat_dispersion_real
_atom_type_scat_dispersion_imag
_atom_type_scat_source
C C 0.0033 0.0016 'International Tables Vol C Tables 4.2.6.8 and 6.1.1.4'
H H 0.0000 0.0000 'International Tables Vol C Tables 4.2.6.8 and 6.1.1.4'
O O 0.0106 0.0060 'International Tables Vol C Tables 4.2.6.8 and 6.1.1.4'
U U -9.6767 9.6646 'International Tables Vol C Tables 4.2.6.8 and 6.1.1.4'

loop_
_geom_angle_atom_site_label_1
_geom_angle_atom_site_label_2
_geom_angle_atom_site_label_3
_geom_angle
_geom_angle_site_symmetry_1
_geom_angle_site_symmetry_3
_geom_angle_publ_flag
O2 U1 O3 113.59(8) . . ?
O2 U1 O1 115.72(8) . . ?
O3 U1 O1 117.27(8) . . ?
O2 U1 C6 114.94(9) . . ?
O3 U1 C6 71.65(8) . . ?
O1 U1 C6 116.39(8) . . ?
O2 U1 C3 85.74(8) . . ?
O3 U1 C3 134.61(8) . . ?
O1 U1 C3 85.29(8) . . ?
C6 U1 C3 62.97(8) . . ?
O2 U1 C5 85.03(9) . . ?
O3 U1 C5 86.16(8) . . ?
O1 U1 C5 133.48(8) . . ?
C6 U1 C5 30.13(9) . . ?
C3 U1 C5 53.59(9) . . ?
O2 U1 C4 70.43(8) . . ?
O3 U1 C4 116.06(9) . . ?
O1 U1 C4 115.26(8) . . ?
C6 U1 C4 53.67(9) . . ?
C3 U1 C4 30.17(9) . . ?
C5 U1 C4 30.15(9) . . ?
O2 U1 C2 115.73(8) . . ?
O3 U1 C2 117.26(8) . . ?
O1 U1 C2 70.89(8) . . ?
C6 U1 C2 53.78(8) . . ?
C3 U1 C2 30.09(8) . . ?
C5 U1 C2 62.60(8) . . ?
C4 U1 C2 53.46(8) . . ?
O2 U1 C1 132.73(8) . . ?
O3 U1 C1 87.32(8) . . ?
O1 U1 C1 86.44(8) . . ?
C6 U1 C1 30.11(8) . . ?
C3 U1 C1 53.33(8) . . ?
C5 U1 C1 53.16(9) . . ?
C4 U1 C1 62.30(8) . . ?
C2 U1 C1 30.09(8) . . ?
C12 O1 U1 146.37(18) . . ?
C27 O2 U1 149.13(19) . . ?
C42 O3 U1 144.47(18) . . ?
C6 C1 C2 120.5(3) . . ?
C6 C1 C7 120.0(3) . . ?
C2 C1 C7 119.5(3) . . ?
C6 C1 U1 73.92(16) . . ?
C2 C1 U1 74.73(15) . . ?
C7 C1 U1 123.54(19) . . ?
C3 C2 C1 119.4(2) . . ?
C3 C2 C10 120.0(3) . . ?
C1 C2 C10 120.6(3) . . ?
C3 C2 U1 74.28(15) . . ?
C1 C2 U1 75.17(15) . . ?
C10 C2 U1 122.39(19) . . ?
C2 C3 C4 120.4(3) . . ?
C2 C3 C8 120.3(3) . . ?
C4 C3 C8 119.3(3) . . ?
C2 C3 U1 75.63(15) . . ?
C4 C3 U1 75.50(15) . . ?
C8 C3 U1 120.18(19) . . ?
C5 C4 C3 119.5(3) . . ?
C5 C4 C25 119.8(3) . . ?
C3 C4 C25 120.6(3) . . ?
C5 C4 U1 74.37(16) . . ?
C3 C4 U1 74.33(15) . . ?
C25 C4 U1 124.13(19) . . ?
C6 C5 C4 120.7(3) . . ?
C6 C5 C9 120.5(3) . . ?
C4 C5 C9 118.9(3) . . ?
C6 C5 U1 74.78(16) . . ?
C4 C5 U1 75.47(16) . . ?
C9 C5 U1 121.4(2) . . ?
C5 C6 C1 119.4(3) . . ?
C5 C6 C40 120.7(3) . . ?
C1 C6 C40 119.8(3) . . ?
C5 C6 U1 75.10(16) . . ?
C1 C6 U1 75.97(16) . . ?
C40 C6 U1 121.76(19) . . ?
C1 C7 H7A 109.5 . . ?
C1 C7 H7B 109.5 . . ?
H7A C7 H7B 109.5 . . ?
C1 C7 H7C 109.5 . . ?
H7A C7 H7C 109.5 . . ?
H7B C7 H7C 109.5 . . ?
C3 C8 H8A 109.5 . . ?
C3 C8 H8B 109.5 . . ?
H8A C8 H8B 109.5 . . ?
C3 C8 H8C 109.5 . . ?
H8A C8 H8C 109.5 . . ?
H8B C8 H8C 109.5 . . ?
C5 C9 H9A 109.5 . . ?
C5 C9 H9B 109.5 . . ?
H9A C9 H9B 109.5 . . ?
C5 C9 H9C 109.5 . . ?
H9A C9 H9C 109.5 . . ?
H9B C9 H9C 109.5 . . ?
C2 C10 C11 120.6(2) . . ?
C2 C10 H10A 107.2 . . ?
C11 C10 H10A 107.2 . . ?
C2 C10 H10B 107.2 . . ?
C11 C10 H10B 107.2 . . ?
H10A C10 H10B 106.8 . . ?
C16 C11 C12 119.3(3) . . ?
C16 C11 C10 116.3(3) . . ?
C12 C11 C10 124.3(3) . . ?
O1 C12 C11 119.7(2) . . ?
O1 C12 C13 120.3(2) . . ?
C11 C12 C13 120.0(2) . . ?
C14 C13 C12 117.8(3) . . ?
C14 C13 C17 121.3(2) . . ?
C12 C13 C17 120.9(2) . . ?
C13 C14 C15 123.5(3) . . ?
C13 C14 H14A 118.3 . . ?
C15 C14 H14A 118.3 . . ?
C16 C15 C14 116.9(2) . . ?
C16 C15 C21 121.5(2) . . ?
C14 C15 C21 121.5(2) . . ?
C15 C16 C11 122.5(3) . . ?
C15 C16 H16A 118.7 . . ?
C11 C16 H16A 118.7 . . ?
C18 C17 C13 112.0(2) . . ?
C18 C17 C20 107.0(2) . . ?
C13 C17 C20 110.7(2) . . ?
C18 C17 C19 107.1(2) . . ?
C13 C17 C19 109.9(2) . . ?
C20 C17 C19 110.1(2) . . ?
C17 C18 H18A 109.5 . . ?
C17 C18 H18B 109.5 . . ?
H18A C18 H18B 109.5 . . ?
C17 C18 H18C 109.5 . . ?
H18A C18 H18C 109.5 . . ?
H18B C18 H18C 109.5 . . ?
C17 C19 H19A 109.5 . . ?
C17 C19 H19B 109.5 . . ?
H19A C19 H19B 109.5 . . ?
C17 C19 H19C 109.5 . . ?
H19A C19 H19C 109.5 . . ?
H19B C19 H19C 109.5 . . ?
C17 C20 H20A 109.5 . . ?
C17 C20 H20B 109.5 . . ?
H20A C20 H20B 109.5 . . ?
C17 C20 H20C 109.5 . . ?
H20A C20 H20C 109.5 . . ?
H20B C20 H20C 109.5 . . ?
C22 C21 C24 108.1(3) . . ?
C22 C21 C23 108.4(3) . . ?
C24 C21 C23 108.4(2) . . ?
C22 C21 C15 111.3(2) . . ?
C24 C21 C15 108.6(2) . . ?
C23 C21 C15 111.9(2) . . ?
C21 C22 H22A 109.5 . . ?
C21 C22 H22B 109.5 . . ?
H22A C22 H22B 109.5 . . ?
C21 C22 H22C 109.5 . . ?
H22A C22 H22C 109.5 . . ?
H22B C22 H22C 109.5 . . ?
C21 C23 H23A 109.5 . . ?
C21 C23 H23B 109.5 . . ?
H23A C23 H23B 109.5 . . ?
C21 C23 H23C 109.5 . . ?
H23A C23 H23C 109.5 . . ?
H23B C23 H23C 109.5 . . ?
C21 C24 H24A 109.5 . . ?
C21 C24 H24B 109.5 . . ?
H24A C24 H24B 109.5 . . ?
C21 C24 H24C 109.5 . . ?
H24A C24 H24C 109.5 . . ?
H24B C24 H24C 109.5 . . ?
C4 C25 C26 121.3(2) . . ?
C4 C25 H25A 107.0 . . ?
C26 C25 H25A 107.0 . . ?
C4 C25 H25B 107.0 . . ?
C26 C25 H25B 107.0 . . ?
H25A C25 H25B 106.8 . . ?
C31 C26 C27 119.4(3) . . ?
C31 C26 C25 115.5(3) . . ?
C27 C26 C25 125.1(3) . . ?
O2 C27 C26 120.3(2) . . ?
O2 C27 C28 120.1(2) . . ?
C26 C27 C28 119.6(2) . . ?
C29 C28 C27 118.1(2) . . ?
C29 C28 C32 121.1(2) . . ?
C27 C28 C32 120.8(2) . . ?
C28 C29 C30 123.4(3) . . ?
C28 C29 H29A 118.3 . . ?
C30 C29 H29A 118.3 . . ?
C31 C30 C29 116.8(3) . . ?
C31 C30 C36 122.6(3) . . ?
C29 C30 C36 120.6(3) . . ?
C30 C31 C26 122.6(3) . . ?
C30 C31 H31A 118.7 . . ?
C26 C31 H31A 118.7 . . ?
C33 C32 C28 110.1(2) . . ?
C33 C32 C34 110.4(2) . . ?
C28 C32 C34 110.8(2) . . ?
C33 C32 C35 107.7(3) . . ?
C28 C32 C35 111.5(2) . . ?
C34 C32 C35 106.2(2) . . ?
C32 C33 H33A 109.5 . . ?
C32 C33 H33B 109.5 . . ?
H33A C33 H33B 109.5 . . ?
C32 C33 H33C 109.5 . . ?
H33A C33 H33C 109.5 . . ?
H33B C33 H33C 109.5 . . ?
C32 C34 H34A 109.5 . . ?
C32 C34 H34B 109.5 . . ?
H34A C34 H34B 109.5 . . ?
C32 C34 H34C 109.5 . . ?
H34A C34 H34C 109.5 . . ?
H34B C34 H34C 109.5 . . ?
C32 C35 H35A 109.5 . . ?
C32 C35 H35B 109.5 . . ?
H35A C35 H35B 109.5 . . ?
C32 C35 H35C 109.5 . . ?
H35A C35 H35C 109.5 . . ?
H35B C35 H35C 109.5 . . ?
C38 C36 C39 107.9(3) . . ?
C38 C36 C37 108.0(3) . . ?
C39 C36 C37 109.0(2) . . ?
C38 C36 C30 110.4(2) . . ?
C39 C36 C30 111.9(2) . . ?
C37 C36 C30 109.5(2) . . ?
C36 C37 H37A 109.5 . . ?
C36 C37 H37B 109.5 . . ?
H37A C37 H37B 109.5 . . ?
C36 C37 H37C 109.5 . . ?
H37A C37 H37C 109.5 . . ?
H37B C37 H37C 109.5 . . ?
C36 C38 H38A 109.5 . . ?
C36 C38 H38B 109.5 . . ?
H38A C38 H38B 109.5 . . ?
C36 C38 H38C 109.5 . . ?
H38A C38 H38C 109.5 . . ?
H38B C38 H38C 109.5 . . ?
C36 C39 H39A 109.5 . . ?
C36 C39 H39B 109.5 . . ?
H39A C39 H39B 109.5 . . ?
C36 C39 H39C 109.5 . . ?
H39A C39 H39C 109.5 . . ?
H39B C39 H39C 109.5 . . ?
C41 C40 C6 120.9(3) . . ?
C41 C40 H40A 107.1 . . ?
C6 C40 H40A 107.1 . . ?
C41 C40 H40B 107.1 . . ?
C6 C40 H40B 107.1 . . ?
H40A C40 H40B 106.8 . . ?
C46 C41 C42 119.5(3) . . ?
C46 C41 C40 115.9(3) . . ?
C42 C41 C40 124.5(3) . . ?
O3 C42 C41 119.6(2) . . ?
O3 C42 C43 120.3(3) . . ?
C41 C42 C43 120.1(3) . . ?
C44 C43 C42 117.4(3) . . ?
C44 C43 C47 121.6(2) . . ?
C42 C43 C47 121.0(3) . . ?
C45 C44 C43 123.8(3) . . ?
C45 C44 H44A 118.1 . . ?
C43 C44 H44A 118.1 . . ?
C44 C45 C46 116.8(3) . . ?
C44 C45 C51' 123.7(4) . . ?
C46 C45 C51' 118.0(4) . . ?
C44 C45 C51 122.1(5) . . ?
C46 C45 C51 120.4(4) . . ?
C41 C46 C45 122.4(3) . . ?
C41 C46 H46A 118.8 . . ?
C45 C46 H46A 118.8 . . ?
C43 C47 C48 111.1(2) . . ?
C43 C47 C49 112.3(2) . . ?
C48 C47 C49 106.5(2) . . ?
C43 C47 C50 110.0(2) . . ?
C48 C47 C50 110.0(2) . . ?
C49 C47 C50 106.8(2) . . ?
C47 C48 H48A 109.5 . . ?
C47 C48 H48B 109.5 . . ?
H48A C48 H48B 109.5 . . ?
C47 C48 H48C 109.5 . . ?
H48A C48 H48C 109.5 . . ?
H48B C48 H48C 109.5 . . ?
C47 C49 H49A 109.5 . . ?
C47 C49 H49B 109.5 . . ?
H49A C49 H49B 109.5 . . ?
C47 C49 H49C 109.5 . . ?
H49A C49 H49C 109.5 . . ?
H49B C49 H49C 109.5 . . ?
C47 C50 H50A 109.5 . . ?
C47 C50 H50B 109.5 . . ?
H50A C50 H50B 109.5 . . ?
C47 C50 H50C 109.5 . . ?
H50A C50 H50C 109.5 . . ?
H50B C50 H50C 109.5 . . ?
C53 C51 C54 109.9(8) . . ?
C53 C51 C52 110.1(12) . . ?
C54 C51 C52 108.6(11) . . ?
C53 C51 C45 105.6(6) . . ?
C54 C51 C45 111.8(7) . . ?
C52 C51 C45 110.9(12) . . ?
C45 C51' C54' 110.3(7) . . ?
C45 C51' C53' 112.8(7) . . ?
C54' C51' C53' 107.2(8) . . ?
C45 C51' C52' 111.6(11) . . ?
C54' C51' C52' 107.8(10) . . ?
C53' C51' C52' 107.0(10) . . ?
C51' C52' H52D 109.5 . . ?
C51' C52' H52E 109.5 . . ?
H52D C52' H52E 109.5 . . ?
C51' C52' H52F 109.5 . . ?
H52D C52' H52F 109.5 . . ?
H52E C52' H52F 109.5 . . ?
C51' C53' H53D 109.5 . . ?
C51' C53' H53E 109.5 . . ?
H53D C53' H53E 109.5 . . ?
C51' C53' H53F 109.5 . . ?
H53D C53' H53F 109.5 . . ?
H53E C53' H53F 109.5 . . ?
C51' C54' H54D 109.5 . . ?
C51' C54' H54E 109.5 . . ?
H54D C54' H54E 109.5 . . ?
C51' C54' H54F 109.5 . . ?
H54D C54' H54F 109.5 . . ?
H54E C54' H54F 109.5 . . ?
C101 C101 C102 110.1(5) 7_566 . ?
C103 C102 C101 105.5(5) . . ?
C203 C201 C202 120.7(8) 5_576 . ?
C201 C202 C203 121.7(8) . . ?
C201 C203 C202 117.6(8) 5_576 . ?
C201 C203 C204 117.3(10) 5_576 . ?
C202 C203 C204 124.8(10) . . ?
C213 C212 C211 94.2(12) . . ?
C214 C213 C212 86.7(9) . . ?
C213 C214 C214 98.6(12) . 5_576 ?

loop_
_geom_bond_atom_site_label_1
_geom_bond_atom_site_label_2
_geom_bond_distance
_geom_bond_site_symmetry_2
_geom_bond_publ_flag
U1 O2 2.158(2) . ?
U1 O3 2.166(2) . ?
U1 O1 2.1666(19) . ?
U1 C6 2.719(3) . ?
U1 C3 2.722(3) . ?
U1 C5 2.723(3) . ?
U1 C4 2.737(3) . ?
U1 C2 2.740(3) . ?
U1 C1 2.745(3) . ?
O1 C12 1.357(3) . ?
O2 C27 1.358(3) . ?
O3 C42 1.356(3) . ?
C1 C6 1.419(4) . ?
C1 C2 1.424(4) . ?
C1 C7 1.516(4) . ?
C2 C3 1.418(4) . ?
C2 C10 1.513(4) . ?
C3 C4 1.421(4) . ?
C3 C8 1.510(4) . ?
C4 C5 1.420(4) . ?
C4 C25 1.518(4) . ?
C5 C6 1.414(4) . ?
C5 C9 1.514(4) . ?
C6 C40 1.521(4) . ?
C7 H7A 0.9800 . ?
C7 H7B 0.9800 . ?
C7 H7C 0.9800 . ?
C8 H8A 0.9800 . ?
C8 H8B 0.9800 . ?
C8 H8C 0.9800 . ?
C9 H9A 0.9800 . ?
C9 H9B 0.9800 . ?
C9 H9C 0.9800 . ?
C10 C11 1.530(4) . ?
C10 H10A 0.9900 . ?
C10 H10B 0.9900 . ?
C11 C16 1.397(4) . ?
C11 C12 1.405(4) . ?
C12 C13 1.416(4) . ?
C13 C14 1.397(4) . ?
C13 C17 1.543(4) . ?
C14 C15 1.400(4) . ?
C14 H14A 0.9500 . ?
C15 C16 1.387(4) . ?
C15 C21 1.541(4) . ?
C16 H16A 0.9500 . ?
C17 C18 1.537(4) . ?
C17 C20 1.543(4) . ?
C17 C19 1.543(4) . ?
C18 H18A 0.9800 . ?
C18 H18B 0.9800 . ?
C18 H18C 0.9800 . ?
C19 H19A 0.9800 . ?
C19 H19B 0.9800 . ?
C19 H19C 0.9800 . ?
C20 H20A 0.9800 . ?
C20 H20B 0.9800 . ?
C20 H20C 0.9800 . ?
C21 C22 1.531(4) . ?
C21 C24 1.533(4) . ?
C21 C23 1.533(4) . ?
C22 H22A 0.9800 . ?
C22 H22B 0.9800 . ?
C22 H22C 0.9800 . ?
C23 H23A 0.9800 . ?
C23 H23B 0.9800 . ?
C23 H23C 0.9800 . ?
C24 H24A 0.9800 . ?
C24 H24B 0.9800 . ?
C24 H24C 0.9800 . ?
C25 C26 1.536(4) . ?
C25 H25A 0.9900 . ?
C25 H25B 0.9900 . ?
C26 C31 1.395(4) . ?
C26 C27 1.401(4) . ?
C27 C28 1.421(4) . ?
C28 C29 1.388(4) . ?
C28 C32 1.539(4) . ?
C29 C30 1.402(4) . ?
C29 H29A 0.9500 . ?
C30 C31 1.383(4) . ?
C30 C36 1.539(4) . ?
C31 H31A 0.9500 . ?
C32 C33 1.532(4) . ?
C32 C34 1.541(4) . ?
C32 C35 1.541(4) . ?
C33 H33A 0.9800 . ?
C33 H33B 0.9800 . ?
C33 H33C 0.9800 . ?
C34 H34A 0.9800 . ?
C34 H34B 0.9800 . ?
C34 H34C 0.9800 . ?
C35 H35A 0.9800 . ?
C35 H35B 0.9800 . ?
C35 H35C 0.9800 . ?
C36 C38 1.532(4) . ?
C36 C39 1.535(4) . ?
C36 C37 1.539(4) . ?
C37 H37A 0.9800 . ?
C37 H37B 0.9800 . ?
C37 H37C 0.9800 . ?
C38 H38A 0.9800 . ?
C38 H38B 0.9800 . ?
C38 H38C 0.9800 . ?
C39 H39A 0.9800 . ?
C39 H39B 0.9800 . ?
C39 H39C 0.9800 . ?
C40 C41 1.519(4) . ?
C40 H40A 0.9900 . ?
C40 H40B 0.9900 . ?
C41 C46 1.385(4) . ?
C41 C42 1.404(4) . ?
C42 C43 1.419(4) . ?
C43 C44 1.395(4) . ?
C43 C47 1.538(4) . ?
C44 C45 1.393(4) . ?
C44 H44A 0.9500 . ?
C45 C46 1.394(4) . ?
C45 C51' 1.497(11) . ?
C45 C51 1.609(12) . ?
C46 H46A 0.9500 . ?
C47 C48 1.539(4) . ?
C47 C49 1.539(4) . ?
C47 C50 1.540(4) . ?
C48 H48A 0.9800 . ?
C48 H48B 0.9800 . ?
C48 H48C 0.9800 . ?
C49 H49A 0.9800 . ?
C49 H49B 0.9800 . ?
C49 H49C 0.9800 . ?
C50 H50A 0.9800 . ?
C50 H50B 0.9800 . ?
C50 H50C 0.9800 . ?
C51 C53 1.526(11) . ?
C51 C54 1.528(10) . ?
C51 C52 1.534(12) . ?
C52 H52A 0.9800 . ?
C52 H52B 0.9800 . ?
C52 H52C 0.9800 . ?
C53 H53A 0.9800 . ?
C53 H53B 0.9800 . ?
C53 H53C 0.9800 . ?
C54 H54A 0.9800 . ?
C54 H54B 0.9800 . ?
C54 H54C 0.9800 . ?
C51' C54' 1.529(10) . ?
C51' C53' 1.538(10) . ?
C51' C52' 1.549(11) . ?
C52' H52D 0.9800 . ?
C52' H52E 0.9800 . ?
C52' H52F 0.9800 . ?
C53' H53D 0.9800 . ?
C53' H53E 0.9800 . ?
C53' H53F 0.9800 . ?
C54' H54D 0.9800 . ?
C54' H54E 0.9800 . ?
C54' H54F 0.9800 . ?
C101 C101 1.361(12) 7_566 ?
C101 C102 1.494(8) . ?
C102 C103 1.268(10) . ?
C201 C203 1.382(11) 5_576 ?
C201 C202 1.400(12) . ?
C202 C203 1.423(11) . ?
C203 C201 1.382(11) 5_576 ?
C203 C204 1.57(2) . ?
C211 C212 1.547(10) . ?
C212 C213 1.505(10) . ?
C213 C214 1.483(9) . ?
C214 C214 1.518(10) 5_576 ?
